data_9016148
loop_
_publ_author_name
'Duraisamy, T.'
'Ramanan, A.'
'Vittal, J. J.'

_publ_section_title
;
 Novel self-assembled decavanadate clusters forming 1D molecular chains and
 2D molecular arrays: [HMTA-H...H2O][HMTA-CH2OH][H3V10O28{Na(H2O)4}]*4H2O and
 [Na2(H2O)10] [H3V10O28 {Na(H2O)2}]*3H2O
;
_journal_name_full 'Crystal Engineering'
_journal_page_first 237
_journal_page_last 250
_journal_paper_doi 10.1016/S1463-0184(00)00043-5
_journal_volume 3
_journal_year 2000
_chemical_compound_source Synthetic
_chemical_formula_sum 'H30 Na3 O43 V10'
_chemical_name_mineral Rakovanite
_space_group_IT_number 14
_symmetry_space_group_name_Hall '-P 2yn'
_symmetry_space_group_name_H-M 'P 1 21/n 1'
_cell_angle_alpha 90
_cell_angle_beta 106.340
_cell_angle_gamma 90
_cell_length_a 12.0627
_cell_length_b 17.1745
_cell_length_c 18.2094
_cell_formula_units_Z 4
_cell_volume 3620.084
_database_code_amcsd 0018393
_exptl_crystal_density_diffrn 2.379
_cod_original_formula_sum 'V10 O43 Na3 H30'
_cod_database_code 9016148

loop_
_space_group_symop_operation_xyz
x,y,z
1/2+x,1/2-y,1/2+z
1/2-x,1/2+y,1/2-z
-x,-y,-z

loop_
_atom_site_aniso_label
_atom_site_aniso_U_11
_atom_site_aniso_U_22
_atom_site_aniso_U_33
_atom_site_aniso_U_12
_atom_site_aniso_U_13
_atom_site_aniso_U_23
V1 0.01650 0.02390 0.01100 -0.00080 0.00120 -0.00020
V2 0.01300 0.02270 0.01480 -0.00110 0.00290 0.00060
V3 0.02100 0.01900 0.01530 -0.00230 0.00620 0.00280
V4 0.02100 0.01850 0.01570 0.00140 0.00690 -0.00240
V5 0.02300 0.02120 0.01440 -0.00090 0.00610 0.00360
V6 0.02480 0.02120 0.01520 0.00140 0.00640 -0.00300
V7 0.01380 0.01890 0.01340 0.00030 0.00360 0.00030
V8 0.01520 0.01900 0.01050 0.00050 0.00140 -0.00040
V9 0.01610 0.01260 0.01250 -0.00050 0.00270 -0.00010
V10 0.01600 0.01180 0.01230 0.00020 0.00260 0.00090
O1 0.05500 0.07200 0.06800 -0.00400 0.02400 -0.00400
O2 0.04100 0.03800 0.03600 0.00400 0.00540 0.00480
O3 0.04400 0.03700 0.04800 -0.00030 0.00020 0.00350
O4 0.03140 0.02780 0.02430 0.00520 0.01040 -0.00650
O5 0.03460 0.03090 0.02690 -0.00270 0.01170 0.01120
O6 0.04100 0.03200 0.02620 0.00580 0.01010 -0.00910
O7 0.01670 0.02910 0.02380 0.00060 0.00290 -0.00060
O8 0.01750 0.02930 0.01850 0.00050 -0.00060 -0.00040
O9 0.01760 0.01590 0.01200 -0.00080 0.00480 -0.00080
O10 0.01390 0.01650 0.01150 -0.00090 0.00280 0.00070
O11 0.01650 0.01750 0.01300 -0.00340 0.00220 -0.00090
O12 0.01420 0.01790 0.01400 0.00100 0.00260 0.00050
O13 0.01850 0.02210 0.01780 -0.00330 0.00580 0.00200
O14 0.01530 0.02280 0.02050 0.00220 0.00540 -0.00150
O15 0.01930 0.02540 0.01640 -0.00010 0.00730 0.00020
O16 0.02080 0.01850 0.01150 0.00090 0.00180 0.00230
O17 0.02080 0.01730 0.01700 -0.00160 0.00380 0.00130
O18 0.01960 0.01890 0.01600 -0.00090 0.00280 -0.00260
O19 0.02070 0.01500 0.01840 0.00130 0.00570 -0.00160
O20 0.01610 0.01450 0.01290 0.00020 0.00160 0.00050
O21 0.01390 0.01440 0.01350 -0.00210 0.00380 -0.00050
O22 0.01710 0.02010 0.01810 -0.00120 0.00680 0.00090
O23 0.01970 0.02110 0.01760 0.00350 0.00570 -0.00130
O24 0.02480 0.02710 0.01590 0.00040 0.00870 0.00070
O25 0.02060 0.01690 0.01870 -0.00080 0.00530 0.00260
O26 0.02380 0.02410 0.01420 -0.00020 0.00320 -0.00410
O27 0.02030 0.02490 0.01260 0.00050 0.00220 0.00430
O28 0.02180 0.01770 0.01750 -0.00050 0.00550 -0.00150
Na1 0.03220 0.05480 0.02750 0.00300 0.01120 0.00520
O29 0.03700 0.04500 0.04900 0.00350 0.02350 0.00770
O30 0.03100 0.04500 0.04200 -0.00110 0.01750 -0.00740
Na2 0.02800 0.03160 0.02860 0.00450 0.00950 -0.00210
Na3 0.02790 0.03700 0.02620 0.00500 0.00720 -0.00290
O31 0.05000 0.03500 0.03300 -0.01340 0.00600 -0.00570
O32 0.04900 0.04000 0.01890 0.01890 0.00400 0.00000
O33 0.03900 0.05700 0.02740 0.01130 0.01530 0.00300
O34 0.03500 0.03100 0.06400 0.00760 -0.01200 -0.01220
O35 0.03000 0.04300 0.04000 0.01440 0.00180 -0.01380
O36 0.03600 0.03400 0.03600 0.00980 0.00680 -0.00480
O37 0.02860 0.05900 0.02840 0.01120 0.00930 0.00000
O38 0.03700 0.02800 0.04600 0.00460 -0.00850 -0.00700
O39 0.05900 0.04900 0.02400 -0.02200 0.00860 -0.00940
O40 0.05400 0.04200 0.02400 0.02140 0.00240 -0.00220

loop_
_atom_site_label
_atom_site_fract_x
_atom_site_fract_y
_atom_site_fract_z
_atom_site_U_iso_or_equiv
V1 0.06648 -0.12886 0.10308 ?
V2 -0.01350 -0.12706 0.24949 ?
V3 0.13058 -0.21563 0.39479 ?
V4 0.12477 -0.03541 0.39360 ?
V5 0.28563 -0.03411 0.10030 ?
V6 0.29433 -0.21380 0.10282 ?
V7 0.43409 -0.12123 0.24687 ?
V8 0.35254 -0.12237 0.39303 ?
V9 0.21210 -0.22024 0.24858 ?
V10 0.20660 -0.02909 0.24743 ?
O1 -0.06860 -0.13099 0.05349 ?
O2 -0.14520 -0.12819 0.19663 ?
O3 0.10580 -0.28460 0.44779 ?
O4 0.09540 0.03230 0.44616 ?
O5 0.31100 0.03434 0.04752 ?
O6 0.32610 -0.28208 0.05169 ?
O7 0.56660 -0.12015 0.29933 ?
O8 0.48650 -0.11944 0.44376 ?
O9 0.24360 -0.12496 0.18513 ?
O10 0.17340 -0.12476 0.31158 ?
O11 0.05670 -0.19961 0.18826 ?
O12 0.05290 -0.05496 0.18689 ?
O13 -0.01100 -0.20522 0.31901 ?
O14 -0.01600 -0.04849 0.31758 ?
O15 0.10060 -0.12537 0.44118 ?
O16 0.29120 -0.20129 0.43570 ?
O17 0.17720 -0.27918 0.31403 ?
O18 0.28690 -0.04385 0.43422 ?
O19 0.16830 0.02974 0.31132 ?
O20 0.36620 -0.19488 0.30973 ?
O21 0.36190 -0.05028 0.30799 ?
O22 0.42830 -0.04405 0.17769 ?
O23 0.43380 -0.20077 0.18013 ?
O24 0.31780 -0.12430 0.05524 ?
O25 0.24060 0.02986 0.18197 ?
O26 0.13220 -0.20516 0.06076 ?
O27 0.12760 -0.04867 0.06025 ?
O28 0.24970 -0.27936 0.18481 ?
Na1 0.28209 0.12437 -0.06493 ?
O29 0.38630 0.03140 -0.11110 ?
O30 0.37420 0.21490 -0.12330 ?
Na2 -0.19280 0.13969 0.16890 ?
Na3 -0.31026 0.10681 0.32565 ?
O31 -0.13800 0.24660 0.09750 ?
O32 -0.10700 0.05200 0.10114 ?
O33 -0.38300 0.12960 0.07740 ?
O34 -0.00590 0.14890 0.25530 ?
O35 -0.27710 0.21820 0.24270 ?
O36 -0.22950 0.02950 0.24800 ?
O37 -0.12000 0.12380 0.40460 ?
O38 -0.50400 0.10190 0.25170 ?
O39 -0.34140 0.00260 0.40990 ?
O40 -0.37860 0.19560 0.40170 ?
H1 0.39270 -0.01220 -0.09700 0.07100
H2 0.43990 0.04160 -0.12520 0.07100
H3 0.38510 0.25880 -0.11060 0.07100
H4 0.43030 0.20030 -0.13360 0.07100
H5 -0.12040 0.23210 0.06160 0.07100
H6 -0.09750 0.28330 0.11220 0.07100
H7 -0.07160 0.01720 0.12460 0.07100
H8 -0.11670 0.04220 0.05780 0.07100
H9 -0.37700 0.13480 0.03570 0.07100
H10 -0.43390 0.15740 0.08030 0.07100
H11 0.04980 0.12340 0.26500 0.07100
H12 0.00630 0.18440 0.28300 0.07100
H13 -0.33850 0.23380 0.22870 0.07100
H14 -0.23490 0.24620 0.26930 0.07100
H15 -0.17340 0.00560 0.26450 0.07100
H16 -0.27610 0.00120 0.22210 0.07100
H17 -0.10650 0.12040 0.44950 0.07100
H18 -0.06470 0.11760 0.39260 0.07100
H19 -0.52930 0.13800 0.22730 0.07100
H20 -0.51700 0.06410 0.22800 0.07100
H21 -0.33010 0.01400 0.45220 0.07100
H22 -0.39620 -0.02350 0.39760 0.07100
H23 -0.41240 0.22980 0.37960 0.07100
H24 -0.34420 0.20630 0.44220 0.07100
O41 0.17250 0.12930 0.59240 0.06330
H25 0.21910 0.16440 0.59610 0.07100
H26 0.20830 0.09020 0.59480 0.07100
O42 0.09160 0.15420 0.10950 0.03950
H27 0.15140 0.12840 0.12420 0.07100
H28 0.09430 0.17170 0.06840 0.07100
O43 0.09380 -0.39920 0.10830 0.04570
H29 0.14890 -0.37140 0.12880 0.07100
H30 0.10440 -0.44040 0.13040 0.07100

loop_
_cod_related_entry_id
_cod_related_entry_database
_cod_related_entry_code
1 AMCSD 0018393
